data_7243500
loop_
_publ_author_name
'Al-Zoubi, Raed M.'
'Al-Jammal, Walid K.'
'Ferguson, Michael J.'
'Murphy, Graham K.'

_publ_section_title
;
 Domino C--C/C--O bond formation: palladium-catalyzed regioselective
 synthesis of 7-iodobenzo[b]furans using 1,2,3-triiodobenzenes and
 benzylketones
;
_journal_issue 48
_journal_name_full 'RSC Advances'
_journal_page_first 30069
_journal_page_last 30077
_journal_paper_doi 10.1039/D1RA05730H
_journal_volume 11
_journal_year 2021
_chemical_formula_moiety 'C21 H14 Cl I O'
_chemical_formula_sum 'C21 H14 Cl I O'
_chemical_formula_weight 444.67
_chemical_name_systematic 2-(4-chlorophenyl)-7-iodo-5-methyl-3-phenyl-1-benzofuran
_space_group_crystal_system triclinic
_space_group_IT_number 2
_space_group_name_Hall '-P 1'
_space_group_name_H-M_alt 'P -1'
_atom_sites_solution_hydrogens geom
_audit_creation_method SHELXL-2014/7
_audit_update_record
;
2020-11-30 deposited with the CCDC.	2021-08-31 downloaded from the CCDC.
;
_cell_angle_alpha 82.2199(4)
_cell_angle_beta 69.7716(4)
_cell_angle_gamma 70.2331(4)
_cell_formula_units_Z 2
_cell_length_a 8.1585(3)
_cell_length_b 10.0268(4)
_cell_length_c 11.7398(5)
_cell_measurement_reflns_used 9922
_cell_measurement_temperature 193(2)
_cell_measurement_theta_max 28.79
_cell_measurement_theta_min 2.16
_cell_volume 847.84(6)
_computing_cell_refinement 'Bruker SAINT'
_computing_data_collection 'Bruker APEX2'
_computing_data_reduction 'Bruker SAINT'
_computing_molecular_graphics 'Bruker SHELXTL'
_computing_publication_material 'Bruker SHELXTL'
_computing_structure_refinement 'SHELXL-2014/7 (Sheldrick, 2014)'
_computing_structure_solution 'DIRDIF-2008 (Beurskens et al., 2008)'
_diffrn_ambient_temperature 193(2)
_diffrn_measured_fraction_theta_full 1.000
_diffrn_measured_fraction_theta_max 0.937
_diffrn_measurement_device_type 'Bruker APEX-II CCD'
_diffrn_measurement_method '\w scans'
_diffrn_radiation_type MoK\a
_diffrn_radiation_wavelength 0.71073
_diffrn_reflns_av_R_equivalents 0.0088
_diffrn_reflns_av_unetI/netI 0.0138
_diffrn_reflns_Laue_measured_fraction_full 1.000
_diffrn_reflns_Laue_measured_fraction_max 0.937
_diffrn_reflns_limit_h_max 11
_diffrn_reflns_limit_h_min -10
_diffrn_reflns_limit_k_max 13
_diffrn_reflns_limit_k_min -13
_diffrn_reflns_limit_l_max 15
_diffrn_reflns_limit_l_min -15
_diffrn_reflns_number 8279
_diffrn_reflns_point_group_measured_fraction_full 1.000
_diffrn_reflns_point_group_measured_fraction_max 0.937
_diffrn_reflns_theta_full 25.242
_diffrn_reflns_theta_max 29.066
_diffrn_reflns_theta_min 1.849
_exptl_absorpt_coefficient_mu 2.050
_exptl_absorpt_correction_T_max 0.0365
_exptl_absorpt_correction_T_min 0.0125
_exptl_absorpt_correction_type numerical
_exptl_absorpt_process_details 'SADABS 2016/2 (Krause et al., 2015)'
_exptl_crystal_colour colourless
_exptl_crystal_density_diffrn 1.742
_exptl_crystal_description prism
_exptl_crystal_F_000 436
_exptl_crystal_recrystallization_method 'Re-crystallisation from solvent: chloroform'
_exptl_crystal_size_max 0.338
_exptl_crystal_size_mid 0.127
_exptl_crystal_size_min 0.111
_refine_diff_density_max 3.038
_refine_diff_density_min -0.273
_refine_diff_density_rms 0.100
_refine_ls_extinction_method none
_refine_ls_goodness_of_fit_ref 1.053
_refine_ls_hydrogen_treatment constr
_refine_ls_matrix_type full
_refine_ls_number_parameters 218
_refine_ls_number_reflns 4253
_refine_ls_number_restraints 0
_refine_ls_restrained_S_all 1.053
_refine_ls_R_factor_all 0.0353
_refine_ls_R_factor_gt 0.0338
_refine_ls_shift/su_max 0.000
_refine_ls_shift/su_mean 0.000
_refine_ls_structure_factor_coef Fsqd
_refine_ls_weighting_details 'w=1/[\s^2^(Fo^2^)+(0.0555P)^2^+0.8241P] where P=(Fo^2^+2Fc^2^)/3'
_refine_ls_weighting_scheme calc
_refine_ls_wR_factor_gt 0.0929
_refine_ls_wR_factor_ref 0.0944
_reflns_Friedel_coverage 0.000
_reflns_number_gt 4008
_reflns_number_total 4253
_reflns_threshold_expression 'I > 2\s(I)'
_cod_data_source_file d1ra05730h2.cif
_cod_data_source_block jus1705
_cod_database_code 7243500
_shelx_shelxl_version_number 2014/7
_shelx_space_group_comment
; 
The symmetry employed for this shelxl refinement is uniquely defined 
by the following loop, which should always be used as a source of 
symmetry information in preference to the above space-group names. 
They are only intended as comments. 
;
_shelx_estimated_absorpt_t_min 0.544
_shelx_estimated_absorpt_t_max 0.804

loop_
_space_group_symop_operation_xyz
'x, y, z'
'-x, -y, -z'

loop_
_atom_site_label
_atom_site_type_symbol
_atom_site_fract_x
_atom_site_fract_y
_atom_site_fract_z
_atom_site_U_iso_or_equiv
_atom_site_adp_type
_atom_site_occupancy
_atom_site_site_symmetry_order
_atom_site_calc_flag
_atom_site_refinement_flags_posn
_atom_site_refinement_flags_adp
_atom_site_refinement_flags_occupancy
_atom_site_disorder_assembly
_atom_site_disorder_group
I I -0.16274(3) 1.01251(2) 0.38126(2) 0.04528(9) Uani 1 1 d . . . . .
Cl Cl 0.45284(12) 0.31982(8) 0.82656(7) 0.04725(17) Uani 1 1 d . . . . .
O O 0.0996(3) 0.67582(19) 0.40136(17) 0.0340(4) Uani 1 1 d . . . . .
C1 C 0.1987(3) 0.5312(3) 0.3946(2) 0.0326(5) Uani 1 1 d . . . . .
C2 C 0.2207(3) 0.4777(3) 0.2874(2) 0.0325(5) Uani 1 1 d . . . . .
C3 C 0.1325(3) 0.5952(3) 0.2200(2) 0.0328(5) Uani 1 1 d . . . . .
C4 C 0.1058(4) 0.6091(3) 0.1072(2) 0.0350(5) Uani 1 1 d . . . . .
H4 H 0.1533 0.5298 0.0561 0.042 Uiso 1 1 calc R U . . .
C5 C 0.0076(4) 0.7423(3) 0.0707(2) 0.0361(5) Uani 1 1 d . . . . .
C6 C -0.0619(4) 0.8572(3) 0.1483(2) 0.0360(5) Uani 1 1 d . . . . .
H6 H -0.1270 0.9473 0.1226 0.043 Uiso 1 1 calc R U . . .
C7 C -0.0389(4) 0.8439(3) 0.2617(2) 0.0339(5) Uani 1 1 d . . . . .
C8 C 0.0604(3) 0.7121(3) 0.2949(2) 0.0321(5) Uani 1 1 d . . . . .
C9 C 0.2623(3) 0.4759(3) 0.4994(2) 0.0317(5) Uani 1 1 d . . . . .
C10 C 0.2462(4) 0.5707(3) 0.5825(3) 0.0372(5) Uani 1 1 d . . . . .
H10 H 0.1927 0.6695 0.5705 0.045 Uiso 1 1 calc R U . . .
C11 C 0.3065(4) 0.5239(3) 0.6818(3) 0.0394(5) Uani 1 1 d . . . . .
H11 H 0.2972 0.5897 0.7366 0.047 Uiso 1 1 calc R U . . .
C12 C 0.3806(4) 0.3798(3) 0.7000(2) 0.0359(5) Uani 1 1 d . . . . .
C13 C 0.4003(4) 0.2823(3) 0.6191(3) 0.0398(6) Uani 1 1 d . . . . .
H13 H 0.4535 0.1837 0.6319 0.048 Uiso 1 1 calc R U . . .
C14 C 0.3412(4) 0.3309(3) 0.5189(3) 0.0385(5) Uani 1 1 d . . . . .
H14 H 0.3544 0.2649 0.4629 0.046 Uiso 1 1 calc R U . . .
C15 C 0.3167(3) 0.3325(3) 0.2393(2) 0.0325(5) Uani 1 1 d . . . . .
C16 C 0.2530(4) 0.2188(3) 0.2925(3) 0.0367(5) Uani 1 1 d . . . . .
H16 H 0.1489 0.2327 0.3640 0.044 Uiso 1 1 calc R U . . .
C17 C 0.3407(4) 0.0852(3) 0.2418(3) 0.0390(5) Uani 1 1 d . . . . .
H17 H 0.2963 0.0085 0.2791 0.047 Uiso 1 1 calc R U . . .
C18 C 0.4917(4) 0.0628(3) 0.1376(3) 0.0371(5) Uani 1 1 d . . . . .
H18 H 0.5510 -0.0287 0.1033 0.045 Uiso 1 1 calc R U . . .
C19 C 0.5566(4) 0.1767(3) 0.0828(2) 0.0387(5) Uani 1 1 d . . . . .
H19 H 0.6600 0.1627 0.0109 0.046 Uiso 1 1 calc R U . . .
C20 C 0.4691(4) 0.3100(3) 0.1339(2) 0.0361(5) Uani 1 1 d . . . . .
H20 H 0.5136 0.3867 0.0967 0.043 Uiso 1 1 calc R U . . .
C21 C -0.0254(5) 0.7632(4) -0.0501(3) 0.0458(6) Uani 1 1 d . . . . .
H21A H -0.1452 0.8346 -0.0427 0.055 Uiso 1 1 calc R U . . .
H21B H -0.0241 0.6734 -0.0750 0.055 Uiso 1 1 calc R U . . .
H21C H 0.0716 0.7953 -0.1111 0.055 Uiso 1 1 calc R U . . .

loop_
_atom_site_aniso_label
_atom_site_aniso_U_11
_atom_site_aniso_U_22
_atom_site_aniso_U_33
_atom_site_aniso_U_23
_atom_site_aniso_U_13
_atom_site_aniso_U_12
I 0.05562(14) 0.03080(12) 0.04463(13) -0.00449(8) -0.01609(9) -0.00624(9)
Cl 0.0623(4) 0.0477(4) 0.0436(4) 0.0100(3) -0.0305(3) -0.0224(3)
O 0.0386(9) 0.0267(8) 0.0332(8) -0.0012(7) -0.0133(7) -0.0038(7)
C1 0.0321(11) 0.0263(11) 0.0353(12) 0.0001(9) -0.0103(9) -0.0048(9)
C2 0.0333(11) 0.0286(11) 0.0340(11) 0.0011(9) -0.0118(9) -0.0075(9)
C3 0.0321(11) 0.0301(12) 0.0332(11) 0.0006(9) -0.0099(9) -0.0072(9)
C4 0.0356(12) 0.0335(12) 0.0341(12) -0.0019(10) -0.0105(10) -0.0089(10)
C5 0.0362(12) 0.0378(13) 0.0340(12) 0.0035(10) -0.0120(10) -0.0119(10)
C6 0.0373(12) 0.0314(12) 0.0387(13) 0.0060(10) -0.0164(10) -0.0084(10)
C7 0.0355(12) 0.0283(11) 0.0349(12) 0.0001(9) -0.0111(10) -0.0068(9)
C8 0.0331(11) 0.0316(12) 0.0306(11) 0.0012(9) -0.0116(9) -0.0084(9)
C9 0.0323(11) 0.0310(12) 0.0314(11) 0.0022(9) -0.0111(9) -0.0098(9)
C10 0.0394(13) 0.0316(12) 0.0391(13) -0.0016(10) -0.0148(11) -0.0064(10)
C11 0.0428(14) 0.0386(14) 0.0364(13) -0.0035(10) -0.0151(11) -0.0090(11)
C12 0.0375(12) 0.0389(13) 0.0342(12) 0.0051(10) -0.0149(10) -0.0146(10)
C13 0.0478(14) 0.0323(13) 0.0425(14) 0.0053(11) -0.0214(12) -0.0118(11)
C14 0.0470(14) 0.0310(12) 0.0387(13) 0.0014(10) -0.0184(11) -0.0098(11)
C15 0.0333(11) 0.0297(12) 0.0332(11) -0.0021(9) -0.0130(9) -0.0053(9)
C16 0.0367(12) 0.0330(13) 0.0374(12) -0.0011(10) -0.0102(10) -0.0091(10)
C17 0.0446(14) 0.0298(12) 0.0452(14) 0.0004(10) -0.0188(12) -0.0109(11)
C18 0.0425(13) 0.0293(12) 0.0400(13) -0.0072(10) -0.0184(11) -0.0039(10)
C19 0.0374(13) 0.0384(14) 0.0338(12) -0.0034(10) -0.0089(10) -0.0052(11)
C20 0.0372(12) 0.0334(13) 0.0347(12) 0.0005(10) -0.0108(10) -0.0088(10)
C21 0.0537(17) 0.0459(16) 0.0381(14) 0.0006(12) -0.0210(12) -0.0101(13)

loop_
_atom_type_symbol
_atom_type_description
_atom_type_scat_dispersion_real
_atom_type_scat_dispersion_imag
_atom_type_scat_source
C C 0.0033 0.0016 'International Tables Vol C Tables 4.2.6.8 and 6.1.1.4'
H H 0.0000 0.0000 'International Tables Vol C Tables 4.2.6.8 and 6.1.1.4'
O O 0.0106 0.0060 'International Tables Vol C Tables 4.2.6.8 and 6.1.1.4'
Cl Cl 0.1484 0.1585 'International Tables Vol C Tables 4.2.6.8 and 6.1.1.4'
I I -0.4742 1.8119 'International Tables Vol C Tables 4.2.6.8 and 6.1.1.4'

loop_
_geom_angle_atom_site_label_1
_geom_angle_atom_site_label_2
_geom_angle_atom_site_label_3
_geom_angle
_geom_angle_site_symmetry_1
_geom_angle_site_symmetry_3
_geom_angle_publ_flag
C8 O C1 106.08(19) . . ?
C2 C1 O 111.0(2) . . ?
C2 C1 C9 135.5(2) . . ?
O C1 C9 113.4(2) . . ?
C1 C2 C3 106.3(2) . . ?
C1 C2 C15 130.5(2) . . ?
C3 C2 C15 123.1(2) . . ?
C8 C3 C4 120.1(2) . . ?
C8 C3 C2 105.6(2) . . ?
C4 C3 C2 134.2(2) . . ?
C3 C4 C5 118.8(2) . . ?
C6 C5 C4 119.3(2) . . ?
C6 C5 C21 119.7(2) . . ?
C4 C5 C21 121.0(3) . . ?
C7 C6 C5 122.3(2) . . ?
C8 C7 C6 117.3(2) . . ?
C8 C7 I 121.20(19) . . ?
C6 C7 I 121.41(19) . . ?
O C8 C7 126.9(2) . . ?
O C8 C3 110.9(2) . . ?
C7 C8 C3 122.1(2) . . ?
C10 C9 C14 118.3(2) . . ?
C10 C9 C1 119.2(2) . . ?
C14 C9 C1 122.5(2) . . ?
C11 C10 C9 121.4(3) . . ?
C12 C11 C10 119.0(3) . . ?
C11 C12 C13 121.4(2) . . ?
C11 C12 Cl 119.2(2) . . ?
C13 C12 Cl 119.4(2) . . ?
C12 C13 C14 119.0(3) . . ?
C13 C14 C9 120.9(3) . . ?
C16 C15 C20 118.8(2) . . ?
C16 C15 C2 121.7(2) . . ?
C20 C15 C2 119.3(2) . . ?
C17 C16 C15 120.4(3) . . ?
C18 C17 C16 120.7(3) . . ?
C17 C18 C19 119.3(2) . . ?
C20 C19 C18 119.8(3) . . ?
C19 C20 C15 120.8(3) . . ?

loop_
_geom_bond_atom_site_label_1
_geom_bond_atom_site_label_2
_geom_bond_distance
_geom_bond_site_symmetry_2
_geom_bond_publ_flag
I C7 2.087(3) . ?
Cl C12 1.744(3) . ?
O C8 1.368(3) . ?
O C1 1.399(3) . ?
C1 C2 1.366(4) . ?
C1 C9 1.467(3) . ?
C2 C3 1.450(3) . ?
C2 C15 1.482(3) . ?
C3 C8 1.396(4) . ?
C3 C4 1.396(4) . ?
C4 C5 1.402(4) . ?
C5 C6 1.402(4) . ?
C5 C21 1.508(4) . ?
C6 C7 1.389(4) . ?
C7 C8 1.382(3) . ?
C9 C10 1.397(4) . ?
C9 C14 1.399(4) . ?
C10 C11 1.384(4) . ?
C11 C12 1.383(4) . ?
C12 C13 1.388(4) . ?
C13 C14 1.390(4) . ?
C15 C16 1.394(4) . ?
C15 C20 1.396(4) . ?
C16 C17 1.391(4) . ?
C17 C18 1.382(4) . ?
C18 C19 1.405(4) . ?
C19 C20 1.390(4) . ?

loop_
_geom_torsion_atom_site_label_1
_geom_torsion_atom_site_label_2
_geom_torsion_atom_site_label_3
_geom_torsion_atom_site_label_4
_geom_torsion
_geom_torsion_site_symmetry_1
_geom_torsion_site_symmetry_2
_geom_torsion_site_symmetry_3
_geom_torsion_site_symmetry_4
_geom_torsion_publ_flag
C8 O C1 C2 -0.3(3) . . . . ?
C8 O C1 C9 176.5(2) . . . . ?
O C1 C2 C3 0.8(3) . . . . ?
C9 C1 C2 C3 -175.0(3) . . . . ?
O C1 C2 C15 179.2(2) . . . . ?
C9 C1 C2 C15 3.4(5) . . . . ?
C1 C2 C3 C8 -0.9(3) . . . . ?
C15 C2 C3 C8 -179.5(2) . . . . ?
C1 C2 C3 C4 -179.0(3) . . . . ?
C15 C2 C3 C4 2.4(4) . . . . ?
C8 C3 C4 C5 0.7(4) . . . . ?
C2 C3 C4 C5 178.5(3) . . . . ?
C3 C4 C5 C6 -0.4(4) . . . . ?
C3 C4 C5 C21 -179.9(3) . . . . ?
C4 C5 C6 C7 -0.7(4) . . . . ?
C21 C5 C6 C7 178.8(3) . . . . ?
C5 C6 C7 C8 1.6(4) . . . . ?
C5 C6 C7 I -174.8(2) . . . . ?
C1 O C8 C7 178.6(3) . . . . ?
C1 O C8 C3 -0.3(3) . . . . ?
C6 C7 C8 O 179.9(2) . . . . ?
I C7 C8 O -3.7(4) . . . . ?
C6 C7 C8 C3 -1.4(4) . . . . ?
I C7 C8 C3 175.02(19) . . . . ?
C4 C3 C8 O 179.2(2) . . . . ?
C2 C3 C8 O 0.8(3) . . . . ?
C4 C3 C8 C7 0.2(4) . . . . ?
C2 C3 C8 C7 -178.2(2) . . . . ?
C2 C1 C9 C10 165.7(3) . . . . ?
O C1 C9 C10 -10.0(3) . . . . ?
C2 C1 C9 C14 -13.4(5) . . . . ?
O C1 C9 C14 170.9(2) . . . . ?
C14 C9 C10 C11 0.1(4) . . . . ?
C1 C9 C10 C11 -179.1(3) . . . . ?
C9 C10 C11 C12 -1.4(4) . . . . ?
C10 C11 C12 C13 1.9(4) . . . . ?
C10 C11 C12 Cl -178.8(2) . . . . ?
C11 C12 C13 C14 -1.2(4) . . . . ?
Cl C12 C13 C14 179.5(2) . . . . ?
C12 C13 C14 C9 -0.2(4) . . . . ?
C10 C9 C14 C13 0.7(4) . . . . ?
C1 C9 C14 C13 179.8(3) . . . . ?
C1 C2 C15 C16 67.0(4) . . . . ?
C3 C2 C15 C16 -114.8(3) . . . . ?
C1 C2 C15 C20 -116.6(3) . . . . ?
C3 C2 C15 C20 61.5(3) . . . . ?
C20 C15 C16 C17 0.4(4) . . . . ?
C2 C15 C16 C17 176.8(2) . . . . ?
C15 C16 C17 C18 -0.3(4) . . . . ?
C16 C17 C18 C19 0.0(4) . . . . ?
C17 C18 C19 C20 0.2(4) . . . . ?
C18 C19 C20 C15 -0.1(4) . . . . ?
C16 C15 C20 C19 -0.2(4) . . . . ?
C2 C15 C20 C19 -176.6(2) . . . . ?
